data_4349137
loop_
_publ_author_name
'Huff, Gregory S.'
'Lo, Warrick K. C.'
'Horvath, Raphael'
'Turner, Jack O.'
'Sun, Xue-Zhong'
'Weal, Geoffrey R.'
'Davidson, Hannah J.'
'Kennedy, Aaron D. W.'
'McAdam, C. John'
'Crowley, James D.'
'George, Michael W.'
'Gordon, Keith C.'

_publ_section_title
;
 Excited States of Triphenylamine-Substituted 2-Pyridyl-1,2,3-triazole
 Complexes.
;
_journal_issue 23
_journal_name_full 'Inorganic chemistry'
_journal_page_first 12238
_journal_page_last 12253
_journal_paper_doi 10.1021/acs.inorgchem.6b01959
_journal_volume 55
_journal_year 2016
_chemical_formula_sum 'C52 H41 F12 N9 P2 Ru'
_chemical_formula_weight 1182.95
_space_group_IT_number 2
_space_group_name_Hall '-P 1'
_space_group_name_H-M_alt 'P -1'
_symmetry_cell_setting triclinic
_symmetry_space_group_name_H-M 'P -1'
_atom_sites_solution_hydrogens geom
_atom_sites_solution_primary direct
_atom_sites_solution_secondary difmap
_audit_creation_method SHELXL-97
_cell_angle_alpha 89.997(3)
_cell_angle_beta 89.931(3)
_cell_angle_gamma 87.238(3)
_cell_formula_units_Z 4
_cell_length_a 12.5021(4)
_cell_length_b 13.9357(5)
_cell_length_c 28.7104(12)
_cell_measurement_reflns_used 7353
_cell_measurement_temperature 100.0(2)
_cell_measurement_theta_max 74.9410
_cell_measurement_theta_min 4.3890
_cell_volume 4996.3(3)
_computing_cell_refinement
;
CrysAlisPro, Agilent Technologies,
Version 1.171.37.33 (release 27-03-2014 CrysAlis171 .NET)
(compiled Mar 27 2014,17:12:48)
;
_computing_data_collection
;
CrysAlisPro, Agilent Technologies,
Version 1.171.37.33 (release 27-03-2014 CrysAlis171 .NET)
(compiled Mar 27 2014,17:12:48)
;
_computing_data_reduction
;
CrysAlisPro, Agilent Technologies,
Version 1.171.37.33 (release 27-03-2014 CrysAlis171 .NET)
(compiled Mar 27 2014,17:12:48)
;
_computing_structure_refinement 'SHELXL-97 (Sheldrick, 2008)'
_computing_structure_solution 'SIR97 (Altomare et al., 1997)'
_diffrn_ambient_temperature 100.0(2)
_diffrn_detector_area_resol_mean 5.1725
_diffrn_measured_fraction_theta_full 1.000
_diffrn_measured_fraction_theta_max 0.972
_diffrn_measurement_device_type 'SuperNova, Dual, Cu at zero, Atlas'
_diffrn_measurement_method '\w scans'
_diffrn_radiation_monochromator mirror
_diffrn_radiation_source 'SuperNova (Cu) X-ray Source'
_diffrn_radiation_type CuK\a
_diffrn_radiation_wavelength 1.54184
_diffrn_reflns_av_R_equivalents 0.1072
_diffrn_reflns_av_sigmaI/netI 0.1529
_diffrn_reflns_limit_h_max 10
_diffrn_reflns_limit_h_min -15
_diffrn_reflns_limit_k_max 17
_diffrn_reflns_limit_k_min -17
_diffrn_reflns_limit_l_max 35
_diffrn_reflns_limit_l_min -35
_diffrn_reflns_number 45610
_diffrn_reflns_theta_full 67.00
_diffrn_reflns_theta_max 74.58
_diffrn_reflns_theta_min 3.53
_exptl_absorpt_coefficient_mu 3.963
_exptl_absorpt_correction_T_max 0.957
_exptl_absorpt_correction_T_min 0.857
_exptl_absorpt_correction_type multi-scan
_exptl_absorpt_process_details
;
CrysAlisPro, Agilent Technologies,
Version 1.171.37.33 (release 27-03-2014 CrysAlis171 .NET)
(compiled Mar 27 2014,17:12:48)
Analytical numeric absorption correction using a multifaceted crystal
			model based on expressions derived by R.C. Clark & J.S. Reid.
(Clark, R. C. & Reid, J. S. (1995). Acta Cryst. A51, 887-897)
Empirical absorption correction using spherical harmonics,
 implemented in SCALE3 ABSPACK scaling algorithm.
;
_exptl_crystal_colour orange
_exptl_crystal_density_diffrn 1.573
_exptl_crystal_density_method 'not measured'
_exptl_crystal_description rod
_exptl_crystal_F_000 2392
_exptl_crystal_size_max 0.26
_exptl_crystal_size_mid 0.07
_exptl_crystal_size_min 0.06
_platon_squeeze_details
;
 The number of voids and electrons are consistent with
 one solvent water molecule in each solvent void (total
 six voids). 
;
_refine_diff_density_max 1.986
_refine_diff_density_min -1.280
_refine_diff_density_rms 0.165
_refine_ls_extinction_method none
_refine_ls_goodness_of_fit_ref 1.054
_refine_ls_hydrogen_treatment constr
_refine_ls_matrix_type full
_refine_ls_number_parameters 1369
_refine_ls_number_reflns 19879
_refine_ls_number_restraints 114
_refine_ls_restrained_S_all 1.059
_refine_ls_R_factor_all 0.1572
_refine_ls_R_factor_gt 0.1088
_refine_ls_shift/su_max 0.000
_refine_ls_shift/su_mean 0.000
_refine_ls_structure_factor_coef Fsqd
_refine_ls_weighting_details 'calc w=1/[\s^2^(Fo^2^)+(0.0971P)^2^+43.1828P] where P=(Fo^2^+2Fc^2^)/3'
_refine_ls_weighting_scheme calc
_refine_ls_wR_factor_gt 0.2445
_refine_ls_wR_factor_ref 0.2653
_reflns_number_gt 12686
_reflns_number_total 19879
_reflns_threshold_expression >2\s(I)
_cod_data_source_file ic6b01959_si_002.cif
_cod_data_source_block adk003_a
_cod_original_sg_symbol_H-M P-1
_cod_database_code 4349137
_platon_squeeze_void_probe_radius 1.20

loop_
_symmetry_equiv_pos_as_xyz
'x, y, z'
'-x, -y, -z'

loop_
_atom_site_label
_atom_site_type_symbol
_atom_site_fract_x
_atom_site_fract_y
_atom_site_fract_z
_atom_site_U_iso_or_equiv
_atom_site_adp_type
_atom_site_occupancy
_atom_site_symmetry_multiplicity
_atom_site_calc_flag
_atom_site_refinement_flags
C1 C 0.3599(8) 0.3201(7) 0.1830(4) 0.028(2) Uani 1 1 d .
H1 H 0.3748 0.2766 0.1591 0.034 Uiso 1 1 calc R
C2 C 0.3855(9) 0.2929(9) 0.2276(4) 0.034(2) Uani 1 1 d .
H2 H 0.4189 0.2331 0.2336 0.040 Uiso 1 1 calc R
C3 C 0.3608(9) 0.3560(9) 0.2633(4) 0.037(3) Uani 1 1 d .
H3 H 0.3755 0.3385 0.2940 0.044 Uiso 1 1 calc R
C4 C 0.3140(9) 0.4458(8) 0.2532(4) 0.034(2) Uani 1 1 d .
H4 H 0.2986 0.4896 0.2770 0.041 Uiso 1 1 calc R
C5 C 0.2903(8) 0.4698(7) 0.2077(4) 0.025(2) Uani 1 1 d .
C6 C 0.2463(8) 0.5644(7) 0.1919(3) 0.0231(19) Uani 1 1 d .
C7 C 0.2088(9) 0.6340(8) 0.2223(4) 0.033(2) Uani 1 1 d .
H7 H 0.2130 0.6236 0.2542 0.040 Uiso 1 1 calc R
C8 C 0.1645(10) 0.7202(8) 0.2052(4) 0.040(3) Uani 1 1 d .
H8 H 0.1383 0.7682 0.2253 0.048 Uiso 1 1 calc R
C9 C 0.1603(8) 0.7324(7) 0.1580(4) 0.029(2) Uani 1 1 d .
H9 H 0.1324 0.7901 0.1459 0.035 Uiso 1 1 calc R
C10 C 0.1965(8) 0.6613(7) 0.1283(3) 0.0230(19) Uani 1 1 d U
H10 H 0.1910 0.6706 0.0963 0.028 Uiso 1 1 calc R
C11 C 0.5164(8) 0.4847(8) 0.1179(4) 0.028(2) Uani 1 1 d .
H11 H 0.5130 0.4426 0.1430 0.034 Uiso 1 1 calc R
C12 C 0.6105(8) 0.5267(9) 0.1091(4) 0.035(3) Uani 1 1 d .
H12 H 0.6705 0.5119 0.1273 0.043 Uiso 1 1 calc R
C13 C 0.6160(9) 0.5910(9) 0.0733(4) 0.038(3) Uani 1 1 d U
H13 H 0.6785 0.6231 0.0681 0.045 Uiso 1 1 calc R
C14 C 0.5284(8) 0.6077(8) 0.0450(4) 0.029(2) Uani 1 1 d .
H14 H 0.5327 0.6482 0.0194 0.035 Uiso 1 1 calc R
C15 C 0.4314(8) 0.5630(7) 0.0549(4) 0.026(2) Uani 1 1 d .
C16 C 0.3371(7) 0.5699(6) 0.0261(3) 0.0219(19) Uani 1 1 d .
C17 C 0.3290(9) 0.6237(8) -0.0146(4) 0.030(2) Uani 1 1 d .
H17 H 0.3845 0.6615 -0.0238 0.035 Uiso 1 1 calc R
C18 C 0.2359(10) 0.6200(8) -0.0413(4) 0.034(2) Uani 1 1 d .
H18 H 0.2292 0.6544 -0.0690 0.041 Uiso 1 1 calc R
C19 C 0.1543(9) 0.5650(9) -0.0261(4) 0.035(2) Uani 1 1 d .
H19 H 0.0923 0.5611 -0.0437 0.042 Uiso 1 1 calc R
C20 C 0.1652(8) 0.5153(7) 0.0156(3) 0.024(2) Uani 1 1 d .
H20 H 0.1101 0.4779 0.0257 0.029 Uiso 1 1 calc R
C21 C -0.4218(7) 0.7009(7) 0.2405(3) 0.0202(18) Uani 1 1 d .
C22 C -0.4882(9) 0.6864(8) 0.2034(4) 0.031(2) Uani 1 1 d .
H22 H -0.4951 0.6249 0.1917 0.038 Uiso 1 1 calc R
C23 C -0.5458(9) 0.7651(9) 0.1832(4) 0.037(3) Uani 1 1 d .
H23 H -0.5916 0.7555 0.1583 0.044 Uiso 1 1 calc R
C24 C -0.5342(9) 0.8572(9) 0.2007(4) 0.039(3) Uani 1 1 d .
H24 H -0.5713 0.9093 0.1870 0.047 Uiso 1 1 calc R
C25 C -0.4679(9) 0.8716(8) 0.2381(4) 0.032(2) Uani 1 1 d .
H25 H -0.4595 0.9333 0.2494 0.039 Uiso 1 1 calc R
C26 C -0.4132(9) 0.7927(7) 0.2591(4) 0.030(2) Uani 1 1 d .
H26 H -0.3714 0.8015 0.2854 0.036 Uiso 1 1 calc R
C27 C -0.3971(8) 0.5811(7) 0.3026(3) 0.025(2) Uani 1 1 d .
C28 C -0.5041(9) 0.5782(7) 0.3150(4) 0.027(2) Uani 1 1 d .
H28 H -0.5560 0.6055 0.2951 0.033 Uiso 1 1 calc R
C29 C -0.5353(9) 0.5364(8) 0.3552(4) 0.034(2) Uani 1 1 d .
H29 H -0.6078 0.5355 0.3625 0.040 Uiso 1 1 calc R
C30 C -0.4600(9) 0.4951(8) 0.3857(4) 0.032(2) Uani 1 1 d .
H30 H -0.4814 0.4652 0.4129 0.038 Uiso 1 1 calc R
C31 C -0.3518(9) 0.4991(7) 0.3747(4) 0.031(2) Uani 1 1 d .
H31 H -0.3009 0.4726 0.3952 0.038 Uiso 1 1 calc R
C32 C -0.3187(7) 0.5416(7) 0.3343(4) 0.026(2) Uani 1 1 d U
H32 H -0.2461 0.5445 0.3276 0.031 Uiso 1 1 calc R
C33 C -0.2913(7) 0.5694(6) 0.2313(3) 0.0193(18) Uani 1 1 d .
C34 C -0.2799(7) 0.4694(8) 0.2333(3) 0.025(2) Uani 1 1 d .
H34 H -0.3228 0.4363 0.2537 0.030 Uiso 1 1 calc R
C35 C -0.2046(8) 0.4170(7) 0.2051(4) 0.026(2) Uani 1 1 d .
H35 H -0.1997 0.3503 0.2069 0.031 Uiso 1 1 calc R
C36 C -0.1381(7) 0.4640(7) 0.1748(3) 0.0187(18) Uani 1 1 d .
C37 C -0.1528(8) 0.5650(7) 0.1718(3) 0.025(2) Uani 1 1 d .
H37 H -0.1115 0.5984 0.1509 0.030 Uiso 1 1 calc R
C38 C -0.2268(7) 0.6147(7) 0.1988(3) 0.0216(19) Uani 1 1 d .
H38 H -0.2345 0.6811 0.1956 0.026 Uiso 1 1 calc R
C39 C 0.0425(7) 0.4508(6) 0.1377(3) 0.0169(17) Uani 1 1 d .
H39 H 0.0513 0.5138 0.1472 0.020 Uiso 1 1 calc R
C40 C -0.0541(7) 0.4104(7) 0.1480(3) 0.0190(18) Uani 1 1 d .
C41 C -0.0640(7) 0.3158(7) 0.1346(3) 0.0196(18) Uani 1 1 d .
H41 H -0.1260 0.2848 0.1420 0.024 Uiso 1 1 calc R
C42 C 0.0164(8) 0.2675(6) 0.1106(3) 0.0219(19) Uani 1 1 d .
H42 H 0.0080 0.2050 0.1003 0.026 Uiso 1 1 calc R
C43 C 0.1109(8) 0.3132(7) 0.1019(3) 0.0228(19) Uani 1 1 d .
C44 C 0.2040(8) 0.2718(6) 0.0777(4) 0.0228(19) Uani 1 1 d .
C45 C 0.2292(8) 0.1865(7) 0.0549(4) 0.028(2) Uani 1 1 d .
H45 H 0.1867 0.1340 0.0519 0.034 Uiso 1 1 calc R
C46 C 0.3869(10) 0.1266(8) 0.0077(5) 0.039(3) Uani 1 1 d .
H46A H 0.3638 0.1359 -0.0243 0.046 Uiso 1 1 calc R
H46B H 0.4626 0.1385 0.0094 0.046 Uiso 1 1 calc R
C47 C 0.3695(8) 0.0261(7) 0.0222(4) 0.030(2) Uani 1 1 d .
C48 C 0.4272(10) -0.0145(9) 0.0599(4) 0.039(3) Uani 1 1 d .
H48 H 0.4745 0.0227 0.0761 0.047 Uiso 1 1 calc R
C49 C 0.4152(11) -0.1083(10) 0.0734(5) 0.047(3) Uani 1 1 d .
H49 H 0.4576 -0.1357 0.0970 0.057 Uiso 1 1 calc R
C50 C 0.3405(13) -0.1602(9) 0.0518(5) 0.052(4) Uani 1 1 d .
H50 H 0.3271 -0.2213 0.0627 0.063 Uiso 1 1 calc R
C51 C 0.2849(12) -0.1238(11) 0.0145(5) 0.054(4) Uani 1 1 d .
H51 H 0.2383 -0.1626 -0.0012 0.065 Uiso 1 1 calc R
C52 C 0.2964(11) -0.0293(11) -0.0009(5) 0.049(3) Uani 1 1 d .
H52 H 0.2563 -0.0043 -0.0257 0.059 Uiso 1 1 calc R
C53 C 0.6653(7) 0.0161(7) 0.4845(3) 0.0208(19) Uani 1 1 d U
H53 H 0.6099 -0.0209 0.4744 0.025 Uiso 1 1 calc R
C54 C 0.6545(9) 0.0654(8) 0.5259(4) 0.033(2) Uani 1 1 d .
H54 H 0.5922 0.0618 0.5434 0.040 Uiso 1 1 calc R
C55 C 0.7367(10) 0.1204(7) 0.5413(4) 0.033(2) Uani 1 1 d .
H55 H 0.7301 0.1544 0.5691 0.040 Uiso 1 1 calc R
C56 C 0.8286(9) 0.1240(7) 0.5147(4) 0.031(2) Uani 1 1 d .
H56 H 0.8844 0.1612 0.5242 0.037 Uiso 1 1 calc R
C57 C 0.8367(7) 0.0711(6) 0.4736(3) 0.0200(18) Uani 1 1 d .
C58 C 0.9335(7) 0.0625(6) 0.4452(3) 0.0194(18) Uani 1 1 d .
C59 C 1.0291(8) 0.1077(7) 0.4542(4) 0.027(2) Uani 1 1 d .
H59 H 1.0326 0.1501 0.4791 0.033 Uiso 1 1 calc R
C60 C 1.1170(9) 0.0900(9) 0.4268(4) 0.036(3) Uani 1 1 d U
H60 H 1.1803 0.1202 0.4327 0.044 Uiso 1 1 calc R
C61 C 1.1099(9) 0.0260(9) 0.3901(4) 0.033(2) Uani 1 1 d .
H61 H 1.1691 0.0125 0.3712 0.040 Uiso 1 1 calc R
C62 C 1.0164(8) -0.0169(8) 0.3819(4) 0.029(2) Uani 1 1 d .
H62 H 1.0136 -0.0601 0.3573 0.035 Uiso 1 1 calc R
C63 C 0.6990(8) 0.1596(6) 0.3717(4) 0.023(2) Uani 1 1 d .
H63 H 0.6953 0.1691 0.4037 0.028 Uiso 1 1 calc R
C64 C 0.6602(9) 0.2326(7) 0.3415(4) 0.032(2) Uani 1 1 d .
H64 H 0.6308 0.2898 0.3537 0.038 Uiso 1 1 calc R
C65 C 0.6653(11) 0.2201(8) 0.2950(5) 0.043(3) Uani 1 1 d .
H65 H 0.6389 0.2684 0.2751 0.052 Uiso 1 1 calc R
C66 C 0.7098(9) 0.1350(8) 0.2768(4) 0.032(2) Uani 1 1 d .
H66 H 0.7160 0.1256 0.2448 0.038 Uiso 1 1 calc R
C67 C 0.7451(7) 0.0641(7) 0.3083(3) 0.0226(19) Uani 1 1 d .
C68 C 0.7922(8) -0.0303(7) 0.2923(3) 0.026(2) Uani 1 1 d .
C69 C 0.8153(9) -0.0545(9) 0.2469(4) 0.035(2) Uani 1 1 d .
H69 H 0.7996 -0.0104 0.2233 0.042 Uiso 1 1 calc R
C70 C 0.8612(9) -0.1430(9) 0.2359(4) 0.038(3) Uani 1 1 d .
H70 H 0.8758 -0.1594 0.2051 0.045 Uiso 1 1 calc R
C71 C 0.8856(9) -0.2079(9) 0.2717(4) 0.038(3) Uani 1 1 d .
H71 H 0.9180 -0.2679 0.2652 0.045 Uiso 1 1 calc R
C72 C 0.8610(8) -0.1817(7) 0.3170(4) 0.028(2) Uani 1 1 d .
H72 H 0.8769 -0.2255 0.3407 0.033 Uiso 1 1 calc R
C73 C 0.1045(8) 0.0813(7) 0.1972(4) 0.025(2) Uani 1 1 d .
C74 C 0.1807(8) 0.0412(7) 0.1665(3) 0.025(2) Uani 1 1 d U
H74 H 0.2532 0.0423 0.1736 0.030 Uiso 1 1 calc R
C75 C 0.1487(9) -0.0001(7) 0.1254(4) 0.034(2) Uani 1 1 d .
H75 H 0.2002 -0.0251 0.1048 0.041 Uiso 1 1 calc R
C76 C 0.0405(9) -0.0052(8) 0.1144(4) 0.033(2) Uani 1 1 d .
H76 H 0.0194 -0.0362 0.0875 0.040 Uiso 1 1 calc R
C77 C -0.0345(9) 0.0367(7) 0.1442(4) 0.032(2) Uani 1 1 d .
H77 H -0.1067 0.0374 0.1364 0.038 Uiso 1 1 calc R
C78 C -0.0039(8) 0.0777(7) 0.1855(4) 0.028(2) Uani 1 1 d .
H78 H -0.0558 0.1031 0.2058 0.034 Uiso 1 1 calc R
C79 C 0.0785(8) 0.2013(7) 0.2597(4) 0.024(2) Uani 1 1 d .
C80 C 0.0878(9) 0.2924(8) 0.2406(4) 0.031(2) Uani 1 1 d .
H80 H 0.1302 0.3013 0.2144 0.037 Uiso 1 1 calc R
C81 C 0.0316(9) 0.3708(7) 0.2617(4) 0.030(2) Uani 1 1 d .
H81 H 0.0383 0.4326 0.2503 0.036 Uiso 1 1 calc R
C82 C -0.0327(10) 0.3557(9) 0.2991(4) 0.040(3) Uani 1 1 d .
H82 H -0.0692 0.4080 0.3129 0.048 Uiso 1 1 calc R
C83 C -0.0453(10) 0.2648(9) 0.3171(4) 0.041(3) Uani 1 1 d .
H83 H -0.0912 0.2560 0.3420 0.050 Uiso 1 1 calc R
C84 C 0.0121(9) 0.1865(8) 0.2971(4) 0.035(2) Uani 1 1 d .
H84 H 0.0054 0.1249 0.3090 0.041 Uiso 1 1 calc R
C85 C 0.2101(8) 0.0680(7) 0.2691(3) 0.0224(19) Uani 1 1 d .
C86 C 0.2204(7) -0.0307(7) 0.2668(3) 0.0230(19) Uani 1 1 d .
H86 H 0.1774 -0.0636 0.2465 0.028 Uiso 1 1 calc R
C87 C 0.2952(7) -0.0826(7) 0.2948(4) 0.026(2) Uani 1 1 d .
H87 H 0.3000 -0.1493 0.2930 0.031 Uiso 1 1 calc R
C88 C 0.3623(7) -0.0357(7) 0.3253(3) 0.0211(19) Uani 1 1 d .
C89 C 0.3490(7) 0.0650(7) 0.3285(3) 0.0226(19) Uani 1 1 d .
H89 H 0.3916 0.0984 0.3488 0.027 Uiso 1 1 calc R
C90 C 0.2724(7) 0.1150(7) 0.3015(3) 0.0219(19) Uani 1 1 d .
H90 H 0.2626 0.1811 0.3051 0.026 Uiso 1 1 calc R
C91 C 0.5427(7) -0.0486(7) 0.3622(3) 0.0185(18) Uani 1 1 d .
H91 H 0.5510 0.0150 0.3535 0.022 Uiso 1 1 calc R
C92 C 0.4459(8) -0.0890(6) 0.3516(3) 0.0200(18) Uani 1 1 d .
C93 C 0.4364(7) -0.1845(7) 0.3655(3) 0.0199(18) Uani 1 1 d .
H93 H 0.3744 -0.2157 0.3584 0.024 Uiso 1 1 calc R
C94 C 0.5172(8) -0.2329(7) 0.3895(3) 0.0233(19) Uani 1 1 d .
H94 H 0.5091 -0.2952 0.4001 0.028 Uiso 1 1 calc R
C95 C 0.6109(7) -0.1870(7) 0.3977(3) 0.0203(18) Uani 1 1 d .
C96 C 0.7035(7) -0.2296(7) 0.4222(3) 0.0211(19) Uani 1 1 d .
C97 C 0.7266(8) -0.3133(7) 0.4454(4) 0.027(2) Uani 1 1 d .
H97 H 0.6831 -0.3652 0.4489 0.032 Uiso 1 1 calc R
C98 C 0.8877(10) -0.3736(8) 0.4929(4) 0.036(3) Uani 1 1 d .
H98A H 0.9633 -0.3612 0.4913 0.044 Uiso 1 1 calc R
H98B H 0.8643 -0.3651 0.5249 0.044 Uiso 1 1 calc R
C99 C 0.8706(8) -0.4738(8) 0.4776(4) 0.032(2) Uani 1 1 d .
C100 C 0.7973(10) -0.5304(10) 0.5012(5) 0.045(3) Uani 1 1 d .
H100 H 0.7586 -0.5059 0.5266 0.054 Uiso 1 1 calc R
C101 C 0.7840(12) -0.6247(10) 0.4855(5) 0.056(4) Uani 1 1 d .
H101 H 0.7355 -0.6626 0.5007 0.067 Uiso 1 1 calc R
C102 C 0.8409(13) -0.6617(10) 0.4485(5) 0.052(4) Uani 1 1 d .
H102 H 0.8297 -0.7236 0.4382 0.063 Uiso 1 1 calc R
C103 C 0.9138(12) -0.6080(11) 0.4270(5) 0.054(4) Uani 1 1 d .
H103 H 0.9553 -0.6351 0.4030 0.065 Uiso 1 1 calc R
C104 C 0.9276(9) -0.5136(9) 0.4400(4) 0.037(3) Uani 1 1 d .
H104 H 0.9749 -0.4768 0.4236 0.045 Uiso 1 1 calc R
N1 N 0.3146(6) 0.4058(6) 0.1723(3) 0.0203(16) Uani 1 1 d .
N2 N 0.2406(6) 0.5767(5) 0.1453(3) 0.0203(16) Uani 1 1 d .
N3 N 0.4279(6) 0.5017(6) 0.0916(3) 0.0218(16) Uani 1 1 d .
N4 N 0.2527(6) 0.5202(5) 0.0412(3) 0.0171(15) Uani 1 1 d .
N5 N -0.3610(7) 0.6209(6) 0.2606(3) 0.0260(18) Uani 1 1 d .
N6 N 0.1227(6) 0.4060(5) 0.1156(3) 0.0181(15) Uani 1 1 d .
N7 N 0.2923(7) 0.3238(6) 0.0738(3) 0.0241(17) Uani 1 1 d .
N8 N 0.3674(6) 0.2784(6) 0.0492(3) 0.0220(16) Uani 1 1 d U
N9 N 0.3255(7) 0.1953(6) 0.0385(3) 0.0280(19) Uani 1 1 d .
N10 N 0.7530(6) 0.0200(5) 0.4586(3) 0.0161(15) Uani 1 1 d .
N11 N 0.9262(6) 0.0006(6) 0.4082(3) 0.0216(16) Uani 1 1 d .
N12 N 0.7418(6) 0.0755(6) 0.3546(3) 0.0226(16) Uani 1 1 d .
N13 N 0.8148(6) -0.0952(6) 0.3284(3) 0.0228(17) Uani 1 1 d .
N14 N 0.1397(6) 0.1213(6) 0.2397(3) 0.0253(18) Uani 1 1 d .
N15 N 0.6248(6) -0.0951(5) 0.3839(3) 0.0185(15) Uani 1 1 d U
N16 N 0.7933(6) -0.1755(5) 0.4264(3) 0.0179(15) Uani 1 1 d .
N17 N 0.8676(7) -0.2214(6) 0.4511(3) 0.0241(17) Uani 1 1 d U
N18 N 0.8255(7) -0.3045(6) 0.4621(3) 0.030(2) Uani 1 1 d .
F14 F 0.6506(10) 0.0642(9) 0.1216(4) 0.096(3) Uani 1 1 d U
F13 F 0.7431(6) 0.1589(7) 0.1687(3) 0.054(2) Uani 1 1 d .
F15 F 0.5756(11) 0.1216(11) 0.1836(5) 0.111(4) Uani 1 1 d U
F18 F 0.5173(9) 0.1759(8) 0.1172(4) 0.084(3) Uani 1 1 d U
F17 F 0.6945(13) 0.2016(12) 0.0993(6) 0.129(5) Uani 1 1 d U
F16 F 0.6121(13) 0.2664(12) 0.1622(6) 0.138(5) Uani 1 1 d U
F7 F -0.0251(6) 0.6349(5) 0.0680(3) 0.0432(16) Uani 1 1 d .
F8 F 0.0592(5) 0.7733(6) 0.0583(3) 0.0474(18) Uani 1 1 d .
F9 F -0.0349(6) 0.7130(6) -0.0006(2) 0.0464(17) Uani 1 1 d .
F10 F -0.1797(6) 0.7108(6) 0.0449(3) 0.057(2) Uani 1 1 d .
F11 F -0.0849(7) 0.7684(6) 0.1040(3) 0.057(2) Uani 1 1 d .
F12 F -0.0972(6) 0.8493(5) 0.0358(3) 0.0438(17) Uani 1 1 d .
F3 F 0.4665(6) 0.2130(5) 0.5006(2) 0.0446(17) Uani 1 1 d .
F2 F 0.5599(5) 0.2727(5) 0.4418(3) 0.0485(19) Uani 1 1 d .
F1 F 0.4738(6) 0.1354(5) 0.4319(3) 0.0444(17) Uani 1 1 d .
F4 F 0.3199(5) 0.2105(6) 0.4549(3) 0.057(2) Uani 1 1 d .
F6 F 0.4037(5) 0.3478(5) 0.4643(3) 0.0451(17) Uani 1 1 d .
F5 F 0.4146(7) 0.2688(6) 0.3959(3) 0.0539(19) Uani 1 1 d .
P2 P -0.0603(2) 0.74167(19) 0.05167(10) 0.0300(6) Uani 1 1 d .
P1 P 0.4395(2) 0.24145(19) 0.44810(10) 0.0305(6) Uani 1 1 d .
P3 P 0.6308(2) 0.1654(2) 0.14191(11) 0.0380(7) Uani 1 1 d .
Ru1 Ru 0.27748(5) 0.45581(5) 0.10596(2) 0.01861(17) Uani 1 1 d .
Ru2 Ru 0.77775(5) -0.04427(5) 0.39399(2) 0.01817(17) Uani 1 1 d .
P4 P 0.1317(2) 0.6657(2) 0.35817(11) 0.0374(7) Uani 1 1 d .
F19 F 0.2434(6) 0.6581(7) 0.3314(3) 0.055(2) Uani 1 1 d .
F20 F 0.1511(10) 0.5624(9) 0.3787(4) 0.096(3) Uani 1 1 d U
F21 F 0.1960(13) 0.7005(12) 0.4007(6) 0.129(5) Uani 1 1 d U
F22 F 0.1153(15) 0.7706(14) 0.3397(7) 0.152(6) Uani 1 1 d U
F23 F 0.0755(11) 0.6216(10) 0.3167(5) 0.109(4) Uani 1 1 d U
F24 F 0.0199(9) 0.6749(8) 0.3828(4) 0.085(3) Uani 1 1 d U

loop_
_atom_site_aniso_label
_atom_site_aniso_U_11
_atom_site_aniso_U_22
_atom_site_aniso_U_33
_atom_site_aniso_U_23
_atom_site_aniso_U_13
_atom_site_aniso_U_12
C1 0.017(5) 0.026(5) 0.041(6) 0.009(4) 0.003(4) 0.007(4)
C2 0.024(5) 0.038(6) 0.039(6) 0.007(5) -0.001(4) -0.007(4)
C3 0.039(6) 0.043(7) 0.030(6) 0.011(5) -0.008(5) -0.012(5)
C4 0.040(6) 0.035(6) 0.028(5) -0.006(4) 0.001(5) -0.014(5)
C5 0.024(5) 0.024(5) 0.029(5) -0.002(4) -0.002(4) -0.007(4)
C6 0.022(5) 0.024(5) 0.024(5) -0.004(4) 0.001(4) -0.005(4)
C7 0.035(6) 0.027(6) 0.037(6) -0.009(4) 0.003(5) -0.003(4)
C8 0.056(8) 0.023(6) 0.040(6) -0.016(5) 0.011(5) -0.006(5)
C9 0.024(5) 0.016(5) 0.048(6) -0.004(4) 0.001(4) 0.002(4)
C10 0.024(3) 0.018(3) 0.027(3) -0.001(2) 0.000(2) -0.005(2)
C11 0.020(5) 0.039(6) 0.025(5) -0.003(4) -0.003(4) -0.001(4)
C12 0.013(5) 0.057(8) 0.036(6) -0.009(5) -0.006(4) -0.003(5)
C13 0.027(5) 0.042(6) 0.046(6) -0.011(5) 0.004(4) -0.020(4)
C14 0.022(5) 0.027(5) 0.038(6) -0.006(4) 0.009(4) -0.005(4)
C15 0.023(5) 0.027(5) 0.029(5) -0.007(4) 0.005(4) 0.001(4)
C16 0.020(5) 0.013(4) 0.032(5) -0.006(4) 0.003(4) 0.006(3)
C17 0.031(6) 0.025(5) 0.033(6) -0.001(4) 0.004(4) -0.004(4)
C18 0.050(7) 0.028(6) 0.026(5) 0.004(4) 0.007(5) 0.000(5)
C19 0.024(6) 0.046(7) 0.034(6) 0.003(5) -0.002(4) -0.002(5)
C20 0.016(5) 0.034(5) 0.023(5) -0.001(4) -0.002(4) 0.006(4)
C21 0.015(4) 0.019(5) 0.026(5) 0.001(4) -0.002(3) 0.005(3)
C22 0.029(6) 0.027(5) 0.038(6) -0.004(4) -0.001(4) 0.002(4)
C23 0.030(6) 0.042(7) 0.037(6) -0.003(5) -0.004(5) 0.018(5)
C24 0.033(6) 0.049(7) 0.033(6) 0.013(5) 0.007(5) 0.019(5)
C25 0.041(6) 0.021(5) 0.035(6) -0.001(4) 0.009(5) 0.008(4)
C26 0.036(6) 0.024(5) 0.029(5) -0.007(4) -0.001(4) 0.004(4)
C27 0.031(5) 0.015(4) 0.028(5) -0.007(4) 0.006(4) 0.003(4)
C28 0.034(6) 0.017(5) 0.031(5) -0.007(4) 0.002(4) -0.001(4)
C29 0.028(6) 0.033(6) 0.040(6) -0.008(5) 0.002(5) -0.006(4)
C30 0.041(6) 0.026(5) 0.029(5) 0.004(4) 0.007(4) -0.002(4)
C31 0.035(6) 0.026(5) 0.032(6) -0.006(4) -0.004(4) 0.012(4)
C32 0.010(4) 0.029(5) 0.039(5) -0.008(4) 0.000(4) 0.005(3)
C33 0.021(5) 0.009(4) 0.028(5) -0.005(3) 0.003(4) -0.001(3)
C34 0.014(5) 0.039(6) 0.025(5) 0.000(4) 0.004(4) -0.011(4)
C35 0.017(5) 0.021(5) 0.039(6) -0.002(4) 0.001(4) -0.002(4)
C36 0.007(4) 0.022(5) 0.027(5) -0.002(4) 0.005(3) 0.001(3)
C37 0.019(5) 0.028(5) 0.028(5) 0.000(4) -0.001(4) 0.002(4)
C38 0.011(4) 0.021(5) 0.033(5) 0.001(4) 0.003(4) 0.001(3)
C39 0.012(4) 0.018(4) 0.020(4) 0.001(3) 0.005(3) 0.001(3)
C40 0.011(4) 0.020(4) 0.025(5) -0.002(3) -0.003(3) 0.004(3)
C41 0.006(4) 0.027(5) 0.026(5) 0.002(4) -0.003(3) -0.002(3)
C42 0.028(5) 0.011(4) 0.027(5) 0.000(3) 0.003(4) 0.003(3)
C43 0.021(5) 0.026(5) 0.021(5) -0.004(4) 0.001(4) 0.001(4)
C44 0.026(5) 0.010(4) 0.033(5) 0.001(4) 0.002(4) -0.003(3)
C45 0.029(5) 0.021(5) 0.034(5) -0.004(4) 0.013(4) -0.003(4)
C46 0.039(6) 0.022(5) 0.054(7) -0.007(5) 0.020(5) 0.009(4)
C47 0.031(5) 0.017(5) 0.041(6) -0.009(4) 0.021(4) 0.000(4)
C48 0.038(7) 0.044(7) 0.035(6) -0.009(5) 0.004(5) 0.005(5)
C49 0.049(8) 0.053(8) 0.037(7) 0.009(6) 0.012(6) 0.014(6)
C50 0.074(10) 0.025(6) 0.058(9) -0.005(6) 0.034(8) -0.002(6)
C51 0.055(8) 0.054(9) 0.056(9) -0.033(7) 0.032(7) -0.026(7)
C52 0.045(8) 0.061(9) 0.041(7) -0.010(6) 0.008(6) -0.004(6)
C53 0.007(4) 0.027(4) 0.029(4) -0.006(4) 0.003(3) 0.003(3)
C54 0.029(6) 0.040(6) 0.031(6) -0.011(5) 0.000(4) -0.005(5)
C55 0.053(7) 0.017(5) 0.029(5) -0.009(4) -0.002(5) -0.001(4)
C56 0.036(6) 0.022(5) 0.035(6) -0.006(4) -0.005(4) 0.000(4)
C57 0.015(4) 0.017(4) 0.028(5) -0.004(3) 0.000(4) 0.004(3)
C58 0.016(4) 0.017(4) 0.025(5) -0.006(3) -0.005(3) -0.001(3)
C59 0.024(5) 0.021(5) 0.037(6) -0.003(4) -0.007(4) -0.005(4)
C60 0.026(5) 0.038(5) 0.046(6) 0.007(4) -0.005(4) -0.022(4)
C61 0.030(6) 0.045(7) 0.025(5) -0.005(5) 0.002(4) -0.001(5)
C62 0.022(5) 0.041(6) 0.025(5) -0.003(4) 0.008(4) -0.005(4)
C63 0.021(5) 0.012(4) 0.037(5) 0.002(4) 0.000(4) -0.011(3)
C64 0.041(6) 0.011(4) 0.044(6) 0.001(4) -0.003(5) -0.001(4)
C65 0.056(8) 0.026(6) 0.049(7) 0.011(5) -0.016(6) -0.010(5)
C66 0.029(6) 0.026(5) 0.041(6) 0.008(4) -0.004(5) -0.003(4)
C67 0.014(4) 0.026(5) 0.029(5) 0.001(4) 0.001(4) -0.010(4)
C68 0.028(5) 0.026(5) 0.025(5) 0.002(4) -0.001(4) -0.014(4)
C69 0.035(6) 0.043(7) 0.027(5) -0.002(5) 0.000(4) -0.011(5)
C70 0.032(6) 0.039(7) 0.043(7) -0.019(5) 0.007(5) -0.007(5)
C71 0.034(6) 0.044(7) 0.035(6) -0.011(5) 0.001(5) -0.004(5)
C72 0.027(5) 0.023(5) 0.033(6) -0.016(4) -0.001(4) 0.004(4)
C73 0.023(5) 0.024(5) 0.029(5) 0.006(4) 0.002(4) -0.003(4)
C74 0.017(3) 0.028(3) 0.029(3) 0.000(2) -0.003(2) -0.002(2)
C75 0.044(7) 0.022(5) 0.034(6) 0.001(4) 0.001(5) 0.010(4)
C76 0.040(6) 0.029(6) 0.031(6) -0.002(4) -0.006(5) -0.006(5)
C77 0.027(6) 0.023(5) 0.045(6) 0.003(4) -0.009(5) -0.001(4)
C78 0.028(5) 0.029(5) 0.027(5) 0.004(4) 0.001(4) -0.001(4)
C79 0.018(5) 0.023(5) 0.032(5) -0.006(4) -0.001(4) -0.002(4)
C80 0.037(6) 0.026(5) 0.029(5) 0.003(4) -0.001(4) -0.002(4)
C81 0.033(6) 0.021(5) 0.033(6) -0.007(4) -0.009(4) 0.011(4)
C82 0.039(7) 0.037(7) 0.041(7) -0.014(5) -0.013(5) 0.020(5)
C83 0.040(7) 0.050(8) 0.033(6) -0.006(5) 0.001(5) 0.009(5)
C84 0.028(6) 0.032(6) 0.042(6) 0.002(5) 0.004(5) 0.002(4)
C85 0.020(5) 0.020(5) 0.027(5) 0.002(4) -0.006(4) -0.002(4)
C86 0.016(5) 0.024(5) 0.029(5) -0.004(4) -0.004(4) -0.003(4)
C87 0.013(5) 0.028(5) 0.035(5) -0.003(4) -0.005(4) 0.003(4)
C88 0.009(4) 0.029(5) 0.025(5) 0.001(4) -0.005(3) 0.005(3)
C89 0.019(5) 0.022(5) 0.026(5) -0.007(4) 0.001(4) 0.004(4)
C90 0.013(4) 0.017(4) 0.036(5) -0.003(4) -0.001(4) -0.005(3)
C91 0.022(5) 0.021(5) 0.012(4) -0.002(3) -0.002(3) 0.002(3)
C92 0.025(5) 0.017(4) 0.018(4) -0.004(3) 0.004(3) -0.001(3)
C93 0.014(4) 0.024(5) 0.023(4) -0.004(4) 0.004(3) -0.003(3)
C94 0.030(5) 0.019(5) 0.021(5) 0.000(4) 0.002(4) 0.001(4)
C95 0.021(5) 0.017(4) 0.022(4) -0.003(3) -0.002(4) 0.001(3)
C96 0.019(5) 0.018(4) 0.027(5) -0.005(4) -0.007(4) -0.007(3)
C97 0.028(5) 0.016(5) 0.037(6) -0.007(4) -0.012(4) -0.003(4)
C98 0.039(6) 0.030(6) 0.039(6) 0.004(5) -0.015(5) 0.008(5)
C99 0.025(5) 0.032(6) 0.038(6) 0.006(4) -0.017(4) 0.003(4)
C100 0.035(7) 0.060(9) 0.040(7) 0.002(6) -0.006(5) 0.006(6)
C101 0.060(9) 0.045(8) 0.064(9) 0.025(7) -0.032(8) -0.030(7)
C102 0.069(10) 0.032(7) 0.056(9) -0.002(6) -0.039(8) 0.004(6)
C103 0.056(9) 0.060(9) 0.045(8) -0.014(7) -0.015(6) 0.016(7)
C104 0.033(6) 0.039(6) 0.039(6) 0.004(5) -0.012(5) 0.010(5)
N1 0.016(4) 0.025(4) 0.020(4) 0.002(3) -0.001(3) 0.000(3)
N2 0.017(4) 0.016(4) 0.029(4) -0.003(3) 0.005(3) -0.007(3)
N3 0.021(4) 0.029(4) 0.015(4) 0.000(3) 0.003(3) 0.006(3)
N4 0.011(4) 0.017(4) 0.023(4) 0.002(3) 0.007(3) 0.003(3)
N5 0.026(4) 0.016(4) 0.034(5) -0.003(3) 0.001(3) 0.012(3)
N6 0.023(4) 0.008(3) 0.023(4) 0.003(3) 0.001(3) -0.004(3)
N7 0.024(4) 0.020(4) 0.027(4) -0.002(3) 0.002(3) 0.007(3)
N8 0.021(3) 0.017(3) 0.028(3) -0.003(2) 0.003(3) 0.006(2)
N9 0.027(5) 0.018(4) 0.038(5) 0.001(3) 0.016(4) 0.006(3)
N10 0.009(3) 0.020(4) 0.019(4) -0.003(3) -0.007(3) 0.001(3)
N11 0.021(4) 0.029(4) 0.014(4) -0.006(3) -0.001(3) 0.005(3)
N12 0.024(4) 0.022(4) 0.022(4) 0.003(3) -0.005(3) -0.005(3)
N13 0.012(4) 0.027(4) 0.029(4) -0.007(3) 0.004(3) 0.002(3)
N14 0.017(4) 0.025(4) 0.033(5) -0.001(3) -0.007(3) 0.009(3)
N15 0.023(3) 0.014(3) 0.018(3) -0.007(2) -0.006(2) 0.001(2)
N16 0.026(4) 0.012(3) 0.016(3) -0.003(3) -0.003(3) 0.003(3)
N17 0.025(3) 0.019(3) 0.028(3) 0.001(3) -0.004(3) 0.004(2)
N18 0.030(5) 0.021(4) 0.039(5) -0.002(4) -0.020(4) 0.004(3)
F14 0.093(4) 0.093(4) 0.102(4) -0.010(3) -0.002(3) -0.003(3)
F13 0.027(4) 0.085(6) 0.052(5) 0.003(4) -0.006(3) -0.001(4)
F15 0.107(5) 0.119(5) 0.109(5) 0.002(3) 0.000(3) -0.011(3)
F18 0.081(4) 0.083(4) 0.087(4) -0.007(3) -0.017(3) 0.002(3)
F17 0.130(6) 0.130(6) 0.127(6) 0.007(3) -0.002(3) -0.014(3)
F16 0.136(6) 0.134(6) 0.144(6) -0.009(3) -0.010(3) -0.005(3)
F7 0.055(4) 0.025(3) 0.050(4) 0.004(3) -0.003(3) 0.003(3)
F8 0.023(3) 0.057(5) 0.062(5) 0.020(4) -0.011(3) -0.011(3)
F9 0.041(4) 0.056(5) 0.040(4) 0.004(3) 0.001(3) 0.013(3)
F10 0.026(4) 0.061(5) 0.085(6) 0.003(4) 0.006(4) -0.020(3)
F11 0.075(6) 0.051(5) 0.044(4) 0.006(3) 0.007(4) 0.005(4)
F12 0.044(4) 0.030(4) 0.057(5) 0.009(3) -0.010(3) 0.000(3)
F3 0.040(4) 0.054(4) 0.039(4) -0.007(3) 0.000(3) 0.011(3)
F2 0.028(4) 0.046(4) 0.072(5) -0.022(4) 0.012(3) -0.007(3)
F1 0.046(4) 0.033(4) 0.054(4) -0.014(3) -0.003(3) 0.004(3)
F4 0.022(4) 0.057(5) 0.092(6) -0.012(4) -0.007(4) -0.017(3)
F6 0.039(4) 0.035(4) 0.061(5) -0.006(3) 0.016(3) 0.001(3)
F5 0.064(5) 0.051(5) 0.047(4) -0.010(3) -0.003(4) 0.004(4)
P2 0.0238(13) 0.0251(13) 0.0414(15) 0.0032(11) 0.0008(11) -0.0039(10)
P1 0.0265(14) 0.0248(13) 0.0404(15) -0.0087(11) -0.0009(11) -0.0048(10)
P3 0.0328(16) 0.0342(16) 0.0465(17) -0.0003(12) -0.0145(13) 0.0026(12)
Ru1 0.0152(4) 0.0185(4) 0.0222(4) -0.0011(3) 0.0013(3) -0.0010(3)
Ru2 0.0157(4) 0.0179(4) 0.0210(4) -0.0036(3) -0.0020(3) -0.0014(3)
P4 0.0343(16) 0.0317(15) 0.0456(17) -0.0042(12) 0.0129(13) 0.0040(11)
F19 0.028(4) 0.085(6) 0.050(5) -0.010(4) 0.004(3) 0.000(4)
F20 0.093(4) 0.094(4) 0.102(4) 0.007(3) 0.002(3) -0.002(3)
F21 0.130(6) 0.130(6) 0.127(6) -0.007(3) 0.000(3) -0.015(3)
F22 0.150(7) 0.149(7) 0.157(7) 0.008(3) 0.009(3) -0.005(3)
F23 0.104(5) 0.117(5) 0.106(5) -0.002(3) -0.002(3) -0.011(3)
F24 0.081(4) 0.084(4) 0.089(4) 0.005(3) 0.018(3) 0.003(3)

loop_
_atom_type_symbol
_atom_type_description
_atom_type_scat_dispersion_real
_atom_type_scat_dispersion_imag
_atom_type_scat_source
C C 0.0181 0.0091 'International Tables Vol C Tables 4.2.6.8 and 6.1.1.4'
H H 0.0000 0.0000 'International Tables Vol C Tables 4.2.6.8 and 6.1.1.4'
N N 0.0311 0.0180 'International Tables Vol C Tables 4.2.6.8 and 6.1.1.4'
F F 0.0727 0.0534 'International Tables Vol C Tables 4.2.6.8 and 6.1.1.4'
P P 0.2955 0.4335 'International Tables Vol C Tables 4.2.6.8 and 6.1.1.4'
Ru Ru 0.0552 3.2960 'International Tables Vol C Tables 4.2.6.8 and 6.1.1.4'

loop_
_geom_angle_atom_site_label_1
_geom_angle_atom_site_label_2
_geom_angle_atom_site_label_3
_geom_angle
N1 C1 C2 123.4(11)
C1 C2 C3 118.5(11)
C2 C3 C4 119.6(10)
C5 C4 C3 119.5(10)
N1 C5 C4 120.5(10)
N1 C5 C6 114.3(9)
C4 C5 C6 125.1(10)
N2 C6 C7 121.7(10)
N2 C6 C5 115.7(8)
C7 C6 C5 122.5(10)
C6 C7 C8 119.8(11)
C9 C8 C7 118.0(10)
C8 C9 C10 121.3(10)
N2 C10 C9 120.6(9)
N3 C11 C12 122.5(10)
C11 C12 C13 119.5(10)
C12 C13 C14 119.4(10)
C13 C14 C15 119.9(11)
N3 C15 C14 119.0(9)
N3 C15 C16 115.9(9)
C14 C15 C16 124.8(10)
N4 C16 C17 120.3(9)
N4 C16 C15 115.8(9)
C17 C16 C15 123.9(9)
C16 C17 C18 118.8(10)
C19 C18 C17 119.2(10)
C18 C19 C20 119.6(10)
N4 C20 C19 121.1(9)
C22 C21 C26 120.5(9)
C22 C21 N5 119.8(9)
C26 C21 N5 119.7(9)
C21 C22 C23 119.8(10)
C24 C23 C22 119.8(11)
C25 C24 C23 120.4(10)
C24 C25 C26 119.7(10)
C21 C26 C25 119.8(10)
C28 C27 N5 123.7(10)
C28 C27 C32 118.3(10)
N5 C27 C32 118.0(9)
C29 C28 C27 121.7(10)
C28 C29 C30 120.7(10)
C29 C30 C31 118.7(10)
C32 C31 C30 121.4(10)
C31 C32 C27 119.2(9)
N5 C33 C34 121.5(9)
N5 C33 C38 122.0(8)
C34 C33 C38 116.4(9)
C33 C34 C35 121.6(9)
C36 C35 C34 120.8(9)
C35 C36 C37 117.2(8)
C35 C36 C40 121.0(9)
C37 C36 C40 121.8(8)
C38 C37 C36 121.4(9)
C37 C38 C33 122.5(9)
N6 C39 C40 124.5(8)
C41 C40 C39 116.5(8)
C41 C40 C36 122.2(8)
C39 C40 C36 121.1(8)
C42 C41 C40 120.8(8)
C41 C42 C43 118.9(9)
N6 C43 C42 121.0(9)
N6 C43 C44 113.1(8)
C42 C43 C44 125.9(9)
N7 C44 C45 105.2(8)
N7 C44 C43 119.1(8)
C45 C44 C43 135.6(9)
N9 C45 C44 105.3(9)
C47 C46 N9 110.2(9)
C52 C47 C48 118.8(11)
C52 C47 C46 121.2(12)
C48 C47 C46 120.0(11)
C49 C48 C47 121.4(11)
C50 C49 C48 119.0(13)
C49 C50 C51 120.9(13)
C50 C51 C52 121.5(12)
C47 C52 C51 118.1(13)
N10 C53 C54 121.6(9)
C53 C54 C55 119.7(10)
C56 C55 C54 119.0(10)
C55 C56 C57 119.2(10)
N10 C57 C56 120.4(9)
N10 C57 C58 115.8(8)
C56 C57 C58 123.7(9)
N11 C58 C59 120.6(9)
N11 C58 C57 113.8(8)
C59 C58 C57 125.6(9)
C60 C59 C58 120.6(10)
C59 C60 C61 118.6(9)
C62 C61 C60 119.9(10)
C61 C62 N11 122.9(10)
N12 C63 C64 120.8(10)
C65 C64 C63 120.3(10)
C64 C65 C66 119.8(11)
C65 C66 C67 117.5(11)
N12 C67 C66 123.6(10)
N12 C67 C68 114.8(9)
C66 C67 C68 121.6(9)
C69 C68 N13 120.8(10)
C69 C68 C67 125.4(10)
N13 C68 C67 113.8(9)
C70 C69 C68 120.8(11)
C69 C70 C71 119.0(11)
C72 C71 C70 118.9(11)
N13 C72 C71 123.0(11)
C74 C73 C78 118.5(9)
C74 C73 N14 118.8(9)
C78 C73 N14 122.6(9)
C75 C74 C73 120.1(9)
C74 C75 C76 121.2(10)
C77 C76 C75 118.6(10)
C78 C77 C76 120.8(10)
C77 C78 C73 120.8(10)
C84 C79 C80 121.4(10)
C84 C79 N14 119.7(9)
C80 C79 N14 118.9(9)
C79 C80 C81 118.4(10)
C82 C81 C80 119.7(10)
C81 C82 C83 122.0(11)
C82 C83 C84 119.0(12)
C79 C84 C83 119.4(11)
C86 C85 C90 118.1(9)
C86 C85 N14 121.7(8)
C90 C85 N14 120.2(9)
C85 C86 C87 121.0(9)
C88 C87 C86 121.2(9)
C87 C88 C89 117.5(8)
C87 C88 C92 121.2(9)
C89 C88 C92 121.3(8)
C90 C89 C88 120.4(8)
C89 C90 C85 121.6(9)
N15 C91 C92 124.4(9)
C91 C92 C93 116.0(9)
C91 C92 C88 121.4(8)
C93 C92 C88 122.6(8)
C94 C93 C92 121.0(9)
C93 C94 C95 118.6(9)
N15 C95 C94 122.4(9)
N15 C95 C96 112.9(8)
C94 C95 C96 124.6(9)
C97 C96 N16 106.2(8)
C97 C96 C95 135.8(9)
N16 C96 C95 117.9(8)
N18 C97 C96 104.8(8)
C99 C98 N18 109.6(8)
C104 C99 C100 118.9(11)
C104 C99 C98 120.6(11)
C100 C99 C98 120.6(11)
C101 C100 C99 118.5(13)
C102 C101 C100 121.3(13)
C103 C102 C101 119.9(13)
C102 C103 C104 121.2(14)
C103 C104 C99 120.1(13)
C1 N1 C5 118.6(9)
C1 N1 Ru1 126.4(7)
C5 N1 Ru1 115.0(6)
C6 N2 C10 118.6(8)
C6 N2 Ru1 115.5(6)
C10 N2 Ru1 125.1(7)
C11 N3 C15 119.6(9)
C11 N3 Ru1 125.9(7)
C15 N3 Ru1 114.1(6)
C20 N4 C16 120.8(8)
C20 N4 Ru1 125.6(6)
C16 N4 Ru1 113.6(6)
C33 N5 C27 121.3(8)
C33 N5 C21 116.9(8)
C27 N5 C21 118.8(8)
C39 N6 C43 118.2(8)
C39 N6 Ru1 126.6(6)
C43 N6 Ru1 114.7(6)
N8 N7 C44 111.7(8)
N8 N7 Ru1 134.7(7)
C44 N7 Ru1 113.6(6)
N7 N8 N9 103.9(7)
C45 N9 N8 113.8(8)
C45 N9 C46 127.1(9)
N8 N9 C46 119.0(8)
C53 N10 C57 120.1(8)
C53 N10 Ru2 126.0(6)
C57 N10 Ru2 113.9(6)
C62 N11 C58 117.4(8)
C62 N11 Ru2 126.3(7)
C58 N11 Ru2 116.0(6)
C67 N12 C63 118.0(9)
C67 N12 Ru2 116.6(7)
C63 N12 Ru2 124.6(7)
C72 N13 C68 117.6(9)
C72 N13 Ru2 127.5(7)
C68 N13 Ru2 114.9(7)
C85 N14 C73 120.5(8)
C85 N14 C79 117.7(8)
C73 N14 C79 118.9(8)
C91 N15 C95 117.4(8)
C91 N15 Ru2 126.3(6)
C95 N15 Ru2 116.0(6)
N17 N16 C96 110.8(8)
N17 N16 Ru2 135.6(6)
C96 N16 Ru2 113.6(6)
N16 N17 N18 104.5(7)
N17 N18 C97 113.7(8)
N17 N18 C98 118.9(8)
C97 N18 C98 127.3(9)
F11 P2 F9 179.0(5)
F11 P2 F10 90.3(5)
F9 P2 F10 89.8(4)
F11 P2 F8 89.7(5)
F9 P2 F8 90.2(4)
F10 P2 F8 179.6(5)
F11 P2 F7 89.0(4)
F9 P2 F7 90.0(4)
F10 P2 F7 90.2(4)
F8 P2 F7 90.1(4)
F11 P2 F12 90.3(4)
F9 P2 F12 90.7(4)
F10 P2 F12 89.3(4)
F8 P2 F12 90.4(4)
F7 P2 F12 179.1(5)
F5 P1 F1 89.3(4)
F5 P1 F4 90.3(5)
F1 P1 F4 89.9(4)
F5 P1 F3 179.1(5)
F1 P1 F3 90.0(4)
F4 P1 F3 90.4(4)
F5 P1 F6 90.5(4)
F1 P1 F6 179.3(4)
F4 P1 F6 89.5(4)
F3 P1 F6 90.1(4)
F5 P1 F2 90.3(5)
F1 P1 F2 90.3(4)
F4 P1 F2 179.4(5)
F3 P1 F2 89.0(4)
F6 P1 F2 90.3(4)
F15 P3 F16 91.0(9)
F15 P3 F14 89.2(7)
F16 P3 F14 179.5(8)
F15 P3 F17 174.6(9)
F16 P3 F17 93.4(9)
F14 P3 F17 86.4(8)
F15 P3 F18 88.2(7)
F16 P3 F18 89.4(8)
F14 P3 F18 91.0(6)
F17 P3 F18 95.0(7)
F15 P3 F13 90.7(6)
F16 P3 F13 87.9(7)
F14 P3 F13 91.7(6)
F17 P3 F13 86.3(7)
F18 P3 F13 177.1(6)
N3 Ru1 N7 98.3(3)
N3 Ru1 N2 91.6(3)
N7 Ru1 N2 169.3(3)
N3 Ru1 N1 95.4(3)
N7 Ru1 N1 95.9(3)
N2 Ru1 N1 79.0(3)
N3 Ru1 N4 78.9(3)
N7 Ru1 N4 89.5(3)
N2 Ru1 N4 96.5(3)
N1 Ru1 N4 172.7(3)
N3 Ru1 N6 175.9(3)
N7 Ru1 N6 78.9(3)
N2 Ru1 N6 91.5(3)
N1 Ru1 N6 87.9(3)
N4 Ru1 N6 98.0(3)
N11 Ru2 N12 91.6(3)
N11 Ru2 N16 97.7(3)
N12 Ru2 N16 169.7(3)
N11 Ru2 N13 95.6(3)
N12 Ru2 N13 79.2(3)
N16 Ru2 N13 95.6(3)
N11 Ru2 N10 78.8(3)
N12 Ru2 N10 96.8(3)
N16 Ru2 N10 89.2(3)
N13 Ru2 N10 173.1(3)
N11 Ru2 N15 176.0(3)
N12 Ru2 N15 91.7(3)
N16 Ru2 N15 79.1(3)
N13 Ru2 N15 87.2(3)
N10 Ru2 N15 98.7(3)
F23 P4 F21 174.1(9)
F23 P4 F22 94.0(9)
F21 P4 F22 91.1(9)
F23 P4 F20 88.8(7)
F21 P4 F20 86.1(8)
F22 P4 F20 177.2(9)
F23 P4 F24 87.6(7)
F21 P4 F24 95.4(8)
F22 P4 F24 89.9(8)
F20 P4 F24 90.2(6)
F23 P4 F19 91.0(6)
F21 P4 F19 86.2(7)
F22 P4 F19 88.5(8)
F20 P4 F19 91.4(6)
F24 P4 F19 177.8(6)

loop_
_geom_bond_atom_site_label_1
_geom_bond_atom_site_label_2
_geom_bond_distance
C1 N1 1.334(13)
C1 C2 1.368(15)
C2 C3 1.375(17)
C3 C4 1.388(17)
C4 C5 1.378(15)
C5 N1 1.376(13)
C5 C6 1.475(14)
C6 N2 1.350(13)
C6 C7 1.371(14)
C7 C8 1.387(17)
C8 C9 1.367(17)
C9 C10 1.366(14)
C10 N2 1.368(13)
C11 N3 1.353(13)
C11 C12 1.362(15)
C12 C13 1.368(18)
C13 C14 1.375(17)
C14 C15 1.418(14)
C15 N3 1.358(13)
C15 C16 1.441(14)
C16 N4 1.360(12)
C16 C17 1.389(15)
C17 C18 1.398(16)
C18 C19 1.376(15)
C19 C20 1.385(15)
C20 N4 1.324(12)
C21 C22 1.372(14)
C21 C26 1.394(14)
C21 N5 1.440(12)
C22 C23 1.408(15)
C23 C24 1.392(18)
C24 C25 1.378(17)
C25 C26 1.404(15)
C27 C28 1.387(15)
C27 N5 1.411(13)
C27 C32 1.427(14)
C28 C29 1.359(16)
C29 C30 1.391(16)
C30 C31 1.392(16)
C31 C32 1.376(16)
C33 N5 1.386(12)
C33 C34 1.395(14)
C33 C38 1.402(13)
C34 C35 1.417(14)
C35 C36 1.388(13)
C36 C37 1.414(14)
C36 C40 1.475(12)
C37 C38 1.369(13)
C39 N6 1.319(11)
C39 C40 1.388(12)
C40 C41 1.385(13)
C41 C42 1.367(13)
C42 C43 1.392(13)
C43 N6 1.366(12)
C43 C44 1.449(13)
C44 N7 1.354(12)
C44 C45 1.380(13)
C45 N9 1.303(13)
C46 C47 1.487(15)
C46 N9 1.489(12)
C47 C52 1.393(17)
C47 C48 1.405(17)
C48 C49 1.379(18)
C49 C50 1.36(2)
C50 C51 1.36(2)
C51 C52 1.40(2)
C53 N10 1.327(11)
C53 C54 1.376(14)
C54 C55 1.385(15)
C55 C56 1.381(16)
C56 C57 1.394(14)
C57 N10 1.363(11)
C57 C58 1.458(13)
C58 N11 1.374(11)
C58 C59 1.403(13)
C59 C60 1.363(16)
C60 C61 1.386(16)
C61 C62 1.359(15)
C62 N11 1.369(12)
C63 N12 1.355(13)
C63 C64 1.404(14)
C64 C65 1.349(17)
C65 C66 1.387(18)
C66 C67 1.396(15)
C67 N12 1.339(13)
C67 C68 1.488(15)
C68 C69 1.374(15)
C68 N13 1.396(13)
C69 C70 1.371(17)
C70 C71 1.394(18)
C71 C72 1.381(15)
C72 N13 1.351(12)
C73 C74 1.394(14)
C73 C78 1.400(14)
C73 N14 1.420(13)
C74 C75 1.379(15)
C75 C76 1.395(16)
C76 C77 1.378(16)
C77 C78 1.378(15)
C79 C84 1.379(15)
C79 C80 1.393(14)
C79 N14 1.441(13)
C80 C81 1.408(14)
C81 C82 1.361(17)
C82 C83 1.383(18)
C83 C84 1.399(16)
C85 C86 1.377(14)
C85 C90 1.397(13)
C85 N14 1.406(12)
C86 C87 1.407(14)
C87 C88 1.396(13)
C88 C89 1.409(14)
C88 C92 1.464(13)
C89 C90 1.393(14)
C91 N15 1.342(12)
C91 C92 1.393(13)
C92 C93 1.400(13)
C93 C94 1.374(14)
C94 C95 1.381(13)
C95 N15 1.360(12)
C95 C96 1.458(13)
C96 C97 1.362(14)
C96 N16 1.388(11)
C97 N18 1.337(13)
C98 C99 1.490(16)
C98 N18 1.498(13)
C99 C104 1.393(17)
C99 C100 1.411(17)
C100 C101 1.41(2)
C101 C102 1.36(2)
C102 C103 1.35(2)
C103 C104 1.387(19)
N1 Ru1 2.072(8)
N2 Ru1 2.061(8)
N3 Ru1 2.057(8)
N4 Ru1 2.081(8)
N6 Ru1 2.105(7)
N7 N8 1.313(11)
N7 Ru1 2.059(8)
N8 N9 1.330(11)
N10 Ru2 2.077(7)
N11 Ru2 2.029(8)
N12 Ru2 2.048(8)
N13 Ru2 2.056(8)
N15 Ru2 2.091(7)
N16 N17 1.311(11)
N16 Ru2 2.053(7)
N17 N18 1.333(12)
F14 P3 1.536(13)
F13 P3 1.601(7)
F15 P3 1.523(14)
F18 P3 1.588(11)
F17 P3 1.556(16)
F16 P3 1.531(17)
F7 P2 1.601(7)
F8 P2 1.590(7)
F9 P2 1.582(8)
F10 P2 1.584(7)
F11 P2 1.575(8)
F12 P2 1.614(7)
F3 P1 1.590(8)
F2 P1 1.597(7)
F1 P1 1.588(7)
F4 P1 1.588(7)
F6 P1 1.597(7)
F5 P1 1.574(8)
P4 F23 1.527(13)
P4 F21 1.553(15)
P4 F22 1.560(19)
P4 F20 1.563(13)
P4 F24 1.566(11)
P4 F19 1.593(8)

loop_
_platon_squeeze_void_nr
_platon_squeeze_void_average_x
_platon_squeeze_void_average_y
_platon_squeeze_void_average_z
_platon_squeeze_void_volume
_platon_squeeze_void_count_electrons
_platon_squeeze_void_content
1 0.000 0.000 0.000 34 10 ' '
2 0.191 0.339 0.372 35 13 ' '
3 0.308 0.161 0.872 35 11 ' '
4 0.500 0.500 0.500 34 10 ' '
5 0.692 0.839 0.128 35 9 ' '
6 0.808 0.661 0.628 35 14 ' '
